data_4509381
loop_
_publ_author_name
'Chen, Jian-Qiao'
'Cai, Yue-Peng'
'Fang, Hua-Cai'
'Zhou, Zheng-Yuan'
'Zhan, Xu-Lin'
'Zhao, Gang'
'Zhang, Zhong'

_publ_section_title
;
 Construction of Three-Dimensional Metal&#x2212;Organic Frameworks with
 Helical Character through Coordinative and Supramolecular Interactions
;
_journal_issue 3
_journal_name_full 'Crystal Growth &amp; Design'
_journal_page_first 1605
_journal_paper_doi 10.1021/cg8013317
_journal_volume 9
_journal_year 2009
_chemical_formula_moiety 'C28 H36 Co N6 O4, 2(N O3)'
_chemical_formula_sum 'C28 H36 Co N8 O10'
_chemical_formula_weight 703.58
_chemical_name_systematic
;

 ?

;
_space_group_IT_number 14
_symmetry_cell_setting monoclinic
_symmetry_space_group_name_Hall '-P 2yn'
_symmetry_space_group_name_H-M 'P 1 21/n 1'
_atom_sites_solution_hydrogens geom
_atom_sites_solution_primary direct
_atom_sites_solution_secondary difmap
_audit_creation_method SHELXL-97
_cell_angle_alpha 90.00
_cell_angle_beta 106.8030(10)
_cell_angle_gamma 90.00
_cell_formula_units_Z 2
_cell_length_a 13.0172(2)
_cell_length_b 8.82010(10)
_cell_length_c 14.7925(2)
_cell_measurement_reflns_used 2348
_cell_measurement_temperature 298(2)
_cell_measurement_theta_max 23.67
_cell_measurement_theta_min 2.47
_cell_volume 1625.86(4)
_computing_cell_refinement 'Bruker SMART'
_computing_data_collection 'Bruker SMART'
_computing_data_reduction 'Bruker SAINT'
_computing_molecular_graphics 'Bruker SHELXTL'
_computing_publication_material 'Bruker SHELXTL'
_computing_structure_refinement 'SHELXL-97 (Sheldrick, 1997)'
_computing_structure_solution 'SHELXS-97 (Sheldrick, 1990)'
_diffrn_ambient_temperature 298(2)
_diffrn_measured_fraction_theta_full 1.000
_diffrn_measured_fraction_theta_max 1.000
_diffrn_measurement_device_type 'CCD area detector'
_diffrn_measurement_method 'phi and omega scans'
_diffrn_radiation_monochromator graphite
_diffrn_radiation_source 'fine-focus sealed tube'
_diffrn_radiation_type MoK\a
_diffrn_radiation_wavelength 0.71073
_diffrn_reflns_av_R_equivalents 0.0433
_diffrn_reflns_av_sigmaI/netI 0.0361
_diffrn_reflns_limit_h_max 15
_diffrn_reflns_limit_h_min -15
_diffrn_reflns_limit_k_max 10
_diffrn_reflns_limit_k_min -10
_diffrn_reflns_limit_l_max 17
_diffrn_reflns_limit_l_min -16
_diffrn_reflns_number 12016
_diffrn_reflns_theta_full 25.49
_diffrn_reflns_theta_max 25.49
_diffrn_reflns_theta_min 2.47
_exptl_absorpt_coefficient_mu 0.595
_exptl_absorpt_correction_T_max 0.9005
_exptl_absorpt_correction_T_min 0.8607
_exptl_absorpt_correction_type multi-scan
_exptl_absorpt_process_details 'SADABS (Sheldrick, 1996)'
_exptl_crystal_colour red
_exptl_crystal_density_diffrn 1.437
_exptl_crystal_density_method 'not measured'
_exptl_crystal_description block
_exptl_crystal_F_000 734
_exptl_crystal_size_max 0.26
_exptl_crystal_size_mid 0.23
_exptl_crystal_size_min 0.18
_refine_diff_density_max 0.447
_refine_diff_density_min -0.384
_refine_diff_density_rms 0.047
_refine_ls_extinction_method none
_refine_ls_goodness_of_fit_ref 1.027
_refine_ls_hydrogen_treatment mixed
_refine_ls_matrix_type full
_refine_ls_number_parameters 222
_refine_ls_number_reflns 3019
_refine_ls_number_restraints 3
_refine_ls_restrained_S_all 1.026
_refine_ls_R_factor_all 0.0551
_refine_ls_R_factor_gt 0.0388
_refine_ls_shift/su_max 0.000
_refine_ls_shift/su_mean 0.000
_refine_ls_structure_factor_coef Fsqd
_refine_ls_weighting_details 'calc w=1/[\s^2^(Fo^2^)+(0.0397P)^2^+0.9518P] where P=(Fo^2^+2Fc^2^)/3'
_refine_ls_weighting_scheme calc
_refine_ls_wR_factor_gt 0.0889
_refine_ls_wR_factor_ref 0.0988
_reflns_number_gt 2317
_reflns_number_total 3019
_reflns_threshold_expression >2sigma(I)
_cod_data_source_file cg8013317sup4.cif
_cod_data_source_block c
_cod_depositor_comments
;
The following automatic conversions were performed:

'_symmetry_cell_setting' value 'Monoclinic' changed to 'monoclinic'
according to /home/saulius/struct/CIF-dictionaries/cif_core.dic
dictionary named 'cif_core.dic' version 2.4.2 from 2011-04-26.

Automatic conversion script
Id: cif_fix_values 1891 2012-01-12 08:04:46Z andrius 
;
_cod_original_sg_symbol_H-M P2(1)/n
_cod_database_code 4509381

loop_
_symmetry_equiv_pos_as_xyz
'x, y, z'
'-x+1/2, y+1/2, -z+1/2'
'-x, -y, -z'
'x-1/2, -y-1/2, z-1/2'

loop_
_atom_site_label
_atom_site_type_symbol
_atom_site_fract_x
_atom_site_fract_y
_atom_site_fract_z
_atom_site_U_iso_or_equiv
_atom_site_adp_type
_atom_site_occupancy
_atom_site_symmetry_multiplicity
_atom_site_calc_flag
_atom_site_refinement_flags
Co1 Co 0.5000 0.5000 0.0000 0.03346(15) Uani 1 2 d S
O1 O 0.63891(14) 0.3953(2) 0.09626(12) 0.0453(4) Uani 1 1 d D
H1A H 0.624(2) 0.343(3) 0.1390(14) 0.068 Uiso 1 1 d D
H1B H 0.6895(18) 0.458(3) 0.1157(17) 0.068 Uiso 1 1 d D
O2 O 0.58630(15) 0.7033(2) 0.02130(12) 0.0482(5) Uani 1 1 d .
O3 O 0.7301(2) 0.1333(4) 0.2793(2) 0.1156(12) Uani 1 1 d .
O4 O 0.57770(18) 0.2354(3) 0.24090(15) 0.0750(7) Uani 1 1 d .
O5 O 0.6176(3) 0.0647(5) 0.3460(2) 0.1441(15) Uani 1 1 d .
N1 N 0.44740(16) 0.5571(2) 0.11867(13) 0.0374(5) Uani 1 1 d .
N2 N 0.46128(16) 0.6612(3) 0.25890(13) 0.0396(5) Uani 1 1 d .
N3 N 0.64221(19) 0.9320(3) -0.01377(16) 0.0498(6) Uani 1 1 d .
N4 N 0.6417(2) 0.1430(3) 0.28822(16) 0.0544(6) Uani 1 1 d .
C1 C 0.3449(2) 0.5700(3) 0.12997(16) 0.0384(6) Uani 1 1 d .
C2 C 0.2446(2) 0.5336(3) 0.06905(19) 0.0479(7) Uani 1 1 d .
H2 H 0.2375 0.4881 0.0108 0.057 Uiso 1 1 calc R
C3 C 0.1566(2) 0.5680(4) 0.0987(2) 0.0599(8) Uani 1 1 d .
H3 H 0.0886 0.5439 0.0597 0.072 Uiso 1 1 calc R
C4 C 0.1654(2) 0.6376(4) 0.1851(2) 0.0668(9) Uani 1 1 d .
H4 H 0.1034 0.6609 0.2015 0.080 Uiso 1 1 calc R
C5 C 0.2635(2) 0.6724(4) 0.2465(2) 0.0573(8) Uani 1 1 d .
H5 H 0.2699 0.7179 0.3046 0.069 Uiso 1 1 calc R
C6 C 0.3523(2) 0.6363(3) 0.21735(17) 0.0406(6) Uani 1 1 d .
C7 C 0.51183(19) 0.6128(3) 0.19684(16) 0.0393(6) Uani 1 1 d .
H7 H 0.5858 0.6183 0.2083 0.047 Uiso 1 1 calc R
C8 C 0.5101(2) 0.7186(3) 0.35418(17) 0.0496(7) Uani 1 1 d .
H8A H 0.4741 0.8114 0.3630 0.060 Uiso 1 1 calc R
H8B H 0.5849 0.7426 0.3618 0.060 Uiso 1 1 calc R
C9 C 0.5029(2) 0.6038(3) 0.42883(16) 0.0425(6) Uani 1 1 d .
C10 C 0.5365(3) 0.4549(3) 0.42611(19) 0.0546(8) Uani 1 1 d .
H10 H 0.5610 0.4233 0.3760 0.066 Uiso 1 1 calc R
C11 C 0.4657(2) 0.6477(3) 0.50342(18) 0.0525(7) Uani 1 1 d .
H11 H 0.4421 0.7466 0.5064 0.063 Uiso 1 1 calc R
C12 C 0.5998(2) 0.7967(3) -0.03630(19) 0.0461(6) Uani 1 1 d .
H12 H 0.5787 0.7697 -0.0998 0.055 Uiso 1 1 calc R
C13 C 0.6741(3) 0.9809(4) 0.0836(2) 0.0738(10) Uani 1 1 d .
H13A H 0.6803 0.8942 0.1241 0.111 Uiso 1 1 calc R
H13B H 0.6212 1.0490 0.0939 0.111 Uiso 1 1 calc R
H13C H 0.7421 1.0317 0.0974 0.111 Uiso 1 1 calc R
C14 C 0.6516(4) 1.0427(4) -0.0843(3) 0.0896(12) Uani 1 1 d .
H14A H 0.6173 1.0039 -0.1464 0.134 Uiso 1 1 calc R
H14B H 0.7260 1.0614 -0.0778 0.134 Uiso 1 1 calc R
H14C H 0.6175 1.1357 -0.0752 0.134 Uiso 1 1 calc R

loop_
_atom_site_aniso_label
_atom_site_aniso_U_11
_atom_site_aniso_U_22
_atom_site_aniso_U_33
_atom_site_aniso_U_23
_atom_site_aniso_U_13
_atom_site_aniso_U_12
Co1 0.0448(3) 0.0287(3) 0.0278(2) 0.0006(2) 0.01213(18) -0.0032(2)
O1 0.0528(11) 0.0447(12) 0.0382(9) 0.0055(8) 0.0128(8) -0.0008(9)
O2 0.0650(12) 0.0375(11) 0.0417(10) 0.0021(9) 0.0147(9) -0.0134(9)
O3 0.0535(14) 0.166(3) 0.117(2) -0.039(2) 0.0096(14) 0.0200(18)
O4 0.0722(14) 0.0916(18) 0.0614(13) 0.0251(13) 0.0193(11) 0.0324(13)
O5 0.187(4) 0.133(3) 0.099(2) 0.072(2) 0.021(2) -0.016(3)
N1 0.0427(11) 0.0384(12) 0.0317(10) 0.0009(9) 0.0118(9) -0.0009(9)
N2 0.0482(12) 0.0448(13) 0.0276(10) -0.0003(9) 0.0138(9) -0.0059(10)
N3 0.0662(15) 0.0325(12) 0.0547(14) 0.0026(11) 0.0238(11) -0.0047(11)
N4 0.0620(16) 0.0532(16) 0.0415(13) 0.0031(12) 0.0048(11) 0.0058(13)
C1 0.0462(14) 0.0350(14) 0.0339(13) 0.0066(11) 0.0115(11) -0.0017(12)
C2 0.0512(15) 0.0490(18) 0.0412(14) 0.0032(12) 0.0100(12) -0.0067(13)
C3 0.0432(15) 0.072(2) 0.0608(19) 0.0102(17) 0.0092(13) -0.0051(15)
C4 0.0508(17) 0.086(3) 0.069(2) 0.0088(19) 0.0263(16) 0.0086(17)
C5 0.0598(18) 0.069(2) 0.0500(16) 0.0023(15) 0.0273(14) 0.0028(16)
C6 0.0456(14) 0.0432(16) 0.0351(13) 0.0066(12) 0.0151(11) -0.0015(12)
C7 0.0415(13) 0.0455(16) 0.0325(13) 0.0028(11) 0.0130(11) -0.0011(12)
C8 0.0664(17) 0.0483(18) 0.0332(13) -0.0042(12) 0.0128(12) -0.0075(14)
C9 0.0544(15) 0.0438(16) 0.0287(12) -0.0054(11) 0.0111(11) -0.0079(13)
C10 0.080(2) 0.0527(19) 0.0386(15) -0.0048(13) 0.0297(14) 0.0006(16)
C11 0.0790(19) 0.0410(16) 0.0418(15) -0.0031(13) 0.0244(14) 0.0030(14)
C12 0.0584(16) 0.0396(16) 0.0398(14) 0.0007(13) 0.0133(12) -0.0022(13)
C13 0.096(3) 0.054(2) 0.070(2) -0.0187(17) 0.0217(19) -0.0221(19)
C14 0.139(4) 0.051(2) 0.089(3) 0.020(2) 0.049(3) -0.010(2)

loop_
_atom_type_symbol
_atom_type_description
_atom_type_scat_dispersion_real
_atom_type_scat_dispersion_imag
_atom_type_scat_source
C C 0.0033 0.0016 'International Tables Vol C Tables 4.2.6.8 and 6.1.1.4'
H H 0.0000 0.0000 'International Tables Vol C Tables 4.2.6.8 and 6.1.1.4'
N N 0.0061 0.0033 'International Tables Vol C Tables 4.2.6.8 and 6.1.1.4'
O O 0.0106 0.0060 'International Tables Vol C Tables 4.2.6.8 and 6.1.1.4'
Co Co 0.3494 0.9721 'International Tables Vol C Tables 4.2.6.8 and 6.1.1.4'

loop_
_geom_angle_atom_site_label_1
_geom_angle_atom_site_label_2
_geom_angle_atom_site_label_3
_geom_angle
_geom_angle_site_symmetry_1
_geom_angle_site_symmetry_3
O2 Co1 O2 180.00(10) 3_665 .
O2 Co1 N1 87.69(8) 3_665 3_665
O2 Co1 N1 92.31(8) . 3_665
O2 Co1 N1 92.31(8) 3_665 .
O2 Co1 N1 87.69(8) . .
N1 Co1 N1 180.00(14) 3_665 .
O2 Co1 O1 87.49(7) 3_665 3_665
O2 Co1 O1 92.51(7) . 3_665
N1 Co1 O1 87.99(7) 3_665 3_665
N1 Co1 O1 92.01(7) . 3_665
O2 Co1 O1 92.51(7) 3_665 .
O2 Co1 O1 87.49(7) . .
N1 Co1 O1 92.01(7) 3_665 .
N1 Co1 O1 87.99(7) . .
O1 Co1 O1 180.00(12) 3_665 .
Co1 O1 H1A 113.6(19) . .
Co1 O1 H1B 111(2) . .
H1A O1 H1B 115.0(13) . .
C12 O2 Co1 130.26(17) . .
C7 N1 C1 104.7(2) . .
C7 N1 Co1 122.78(16) . .
C1 N1 Co1 131.80(15) . .
C7 N2 C6 106.63(19) . .
C7 N2 C8 127.4(2) . .
C6 N2 C8 125.8(2) . .
C12 N3 C13 120.1(2) . .
C12 N3 C14 122.7(3) . .
C13 N3 C14 117.0(3) . .
O3 N4 O5 119.3(3) . .
O3 N4 O4 119.9(3) . .
O5 N4 O4 120.7(3) . .
C2 C1 C6 119.8(2) . .
C2 C1 N1 130.8(2) . .
C6 C1 N1 109.4(2) . .
C3 C2 C1 117.0(3) . .
C3 C2 H2 121.5 . .
C1 C2 H2 121.5 . .
C2 C3 C4 122.4(3) . .
C2 C3 H3 118.8 . .
C4 C3 H3 118.8 . .
C5 C4 C3 121.4(3) . .
C5 C4 H4 119.3 . .
C3 C4 H4 119.3 . .
C4 C5 C6 116.4(3) . .
C4 C5 H5 121.8 . .
C6 C5 H5 121.8 . .
C5 C6 N2 131.6(2) . .
C5 C6 C1 123.0(2) . .
N2 C6 C1 105.3(2) . .
N1 C7 N2 114.0(2) . .
N1 C7 H7 123.0 . .
N2 C7 H7 123.0 . .
N2 C8 C9 111.6(2) . .
N2 C8 H8A 109.3 . .
C9 C8 H8A 109.3 . .
N2 C8 H8B 109.3 . .
C9 C8 H8B 109.3 . .
H8A C8 H8B 108.0 . .
C11 C9 C10 118.3(2) . .
C11 C9 C8 120.1(3) . .
C10 C9 C8 121.5(2) . .
C11 C10 C9 121.4(3) 3_666 .
C11 C10 H10 119.3 3_666 .
C9 C10 H10 119.3 . .
C9 C11 C10 120.3(3) . 3_666
C9 C11 H11 119.8 . .
C10 C11 H11 119.8 3_666 .
O2 C12 N3 124.3(3) . .
O2 C12 H12 117.9 . .
N3 C12 H12 117.9 . .
N3 C13 H13A 109.5 . .
N3 C13 H13B 109.5 . .
H13A C13 H13B 109.5 . .
N3 C13 H13C 109.5 . .
H13A C13 H13C 109.5 . .
H13B C13 H13C 109.5 . .
N3 C14 H14A 109.5 . .
N3 C14 H14B 109.5 . .
H14A C14 H14B 109.5 . .
N3 C14 H14C 109.5 . .
H14A C14 H14C 109.5 . .
H14B C14 H14C 109.5 . .

loop_
_geom_bond_atom_site_label_1
_geom_bond_atom_site_label_2
_geom_bond_distance
_geom_bond_site_symmetry_2
Co1 O2 2.0906(17) 3_665
Co1 O2 2.0906(17) .
Co1 N1 2.1211(19) 3_665
Co1 N1 2.1211(19) .
Co1 O1 2.1589(17) 3_665
Co1 O1 2.1589(17) .
O1 H1A 0.845(9) .
O1 H1B 0.846(9) .
O2 C12 1.234(3) .
O3 N4 1.198(3) .
O4 N4 1.229(3) .
O5 N4 1.208(4) .
N1 C7 1.312(3) .
N1 C1 1.397(3) .
N2 C7 1.344(3) .
N2 C6 1.390(3) .
N2 C8 1.459(3) .
N3 C12 1.317(3) .
N3 C13 1.444(4) .
N3 C14 1.460(4) .
C1 C2 1.393(3) .
C1 C6 1.397(3) .
C2 C3 1.374(4) .
C2 H2 0.9300 .
C3 C4 1.392(4) .
C3 H3 0.9300 .
C4 C5 1.371(4) .
C4 H4 0.9300 .
C5 C6 1.383(4) .
C5 H5 0.9300 .
C7 H7 0.9300 .
C8 C9 1.521(4) .
C8 H8A 0.9700 .
C8 H8B 0.9700 .
C9 C11 1.382(4) .
C9 C10 1.388(4) .
C10 C11 1.387(4) 3_666
C10 H10 0.9300 .
C11 C10 1.387(4) 3_666
C11 H11 0.9300 .
C12 H12 0.9300 .
C13 H13A 0.9600 .
C13 H13B 0.9600 .
C13 H13C 0.9600 .
C14 H14A 0.9600 .
C14 H14B 0.9600 .
C14 H14C 0.9600 .

loop_
_geom_hbond_atom_site_label_D
_geom_hbond_atom_site_label_H
_geom_hbond_atom_site_label_A
_geom_hbond_distance_DH
_geom_hbond_distance_HA
_geom_hbond_distance_DA
_geom_hbond_angle_DHA
_geom_hbond_site_symmetry_A
O1 H1B O3 0.846(9) 2.224(19) 2.981(4) 149(3) 2_655
O1 H1B O5 0.846(9) 2.585(15) 3.382(4) 157(3) 2_655

loop_
_geom_torsion_atom_site_label_1
_geom_torsion_atom_site_label_2
_geom_torsion_atom_site_label_3
_geom_torsion_atom_site_label_4
_geom_torsion
_geom_torsion_site_symmetry_1
_geom_torsion_site_symmetry_4
O2 Co1 O2 C12 -140(100) 3_665 .
N1 Co1 O2 C12 40.1(2) 3_665 .
N1 Co1 O2 C12 -139.9(2) . .
O1 Co1 O2 C12 -48.0(2) 3_665 .
O1 Co1 O2 C12 132.0(2) . .
O2 Co1 N1 C7 136.6(2) 3_665 .
O2 Co1 N1 C7 -43.4(2) . .
N1 Co1 N1 C7 55(100) 3_665 .
O1 Co1 N1 C7 -135.8(2) 3_665 .
O1 Co1 N1 C7 44.2(2) . .
O2 Co1 N1 C1 -54.8(2) 3_665 .
O2 Co1 N1 C1 125.2(2) . .
N1 Co1 N1 C1 -137(100) 3_665 .
O1 Co1 N1 C1 32.8(2) 3_665 .
O1 Co1 N1 C1 -147.2(2) . .
C7 N1 C1 C2 177.9(3) . .
Co1 N1 C1 C2 7.8(4) . .
C7 N1 C1 C6 0.5(3) . .
Co1 N1 C1 C6 -169.62(18) . .
C6 C1 C2 C3 0.9(4) . .
N1 C1 C2 C3 -176.3(3) . .
C1 C2 C3 C4 0.7(5) . .
C2 C3 C4 C5 -1.6(5) . .
C3 C4 C5 C6 0.7(5) . .
C4 C5 C6 N2 176.8(3) . .
C4 C5 C6 C1 0.9(5) . .
C7 N2 C6 C5 -175.6(3) . .
C8 N2 C6 C5 8.4(5) . .
C7 N2 C6 C1 0.8(3) . .
C8 N2 C6 C1 -175.2(2) . .
C2 C1 C6 C5 -1.8(4) . .
N1 C1 C6 C5 176.0(3) . .
C2 C1 C6 N2 -178.5(2) . .
N1 C1 C6 N2 -0.8(3) . .
C1 N1 C7 N2 0.1(3) . .
Co1 N1 C7 N2 171.29(16) . .
C6 N2 C7 N1 -0.6(3) . .
C8 N2 C7 N1 175.4(2) . .
C7 N2 C8 C9 -106.1(3) . .
C6 N2 C8 C9 69.1(3) . .
N2 C8 C9 C11 -131.1(3) . .
N2 C8 C9 C10 51.2(4) . .
C11 C9 C10 C11 -0.7(5) . 3_666
C8 C9 C10 C11 177.1(3) . 3_666
C10 C9 C11 C10 0.7(5) . 3_666
C8 C9 C11 C10 -177.1(3) . 3_666
Co1 O2 C12 N3 169.01(19) . .
C13 N3 C12 O2 -1.4(4) . .
C14 N3 C12 O2 -176.5(3) . .
